data_4121637
loop_
_publ_author_name
'King, David M.'
'McMaster, Jonathan'
'Tuna, Floriana'
'McInnes, Eric J. L.'
'Lewis, William'
'Blake, Alexander J.'
'Liddle, Stephen T.'

_publ_section_title
;
 Synthesis and Characterization of an f-Block Terminal Parent Imido
 [U&#x2550;NH] Complex: A Masked Uranium(IV) Nitride.
;
_journal_issue 15
_journal_name_full 'Journal of the American Chemical Society'
_journal_page_first 5619
_journal_paper_doi 10.1021/ja502405e
_journal_volume 136
_journal_year 2014
_chemical_formula_moiety 'C33 H76 N5 Si3 U, C20 H40 K O10'
_chemical_formula_sum 'C53 H116 K N5 O10 Si3 U'
_chemical_formula_weight 1344.90
_space_group_crystal_system monoclinic
_space_group_IT_number 15
_space_group_name_Hall '-C 2yc'
_space_group_name_H-M_alt 'C 1 2/c 1'
_symmetry_space_group_name_Hall '-C 2yc'
_symmetry_space_group_name_H-M 'C 1 2/c 1'
_atom_sites_solution_hydrogens mixed
_atom_sites_solution_primary direct
_atom_sites_solution_secondary difmap
_audit_creation_date 2014-02-14
_audit_creation_method
;
Olex2 1.2
(compiled 2013.12.10 svn.r2850 for OlexSys, GUI svn.r4736)
;
_cell_angle_alpha 90
_cell_angle_beta 101.1694(14)
_cell_angle_gamma 90
_cell_formula_units_Z 8
_cell_length_a 27.1227(4)
_cell_length_b 20.4398(3)
_cell_length_c 24.3891(4)
_cell_measurement_reflns_used 24940
_cell_measurement_temperature 120(2)
_cell_measurement_theta_max 74.2040
_cell_measurement_theta_min 2.7120
_cell_volume 13264.8(4)
_computing_cell_refinement
;
CrysAlisPro, Agilent Technologies,
Version 1.171.37.31 (release 14-01-2014 CrysAlis171 .NET)
(compiled Jan 14 2014,18:38:05)
;
_computing_data_collection
;
CrysAlisPro, Agilent Technologies,
Version 1.171.37.31 (release 14-01-2014 CrysAlis171 .NET)
(compiled Jan 14 2014,18:38:05)
;
_computing_data_reduction
;
CrysAlisPro, Agilent Technologies,
Version 1.171.37.31 (release 14-01-2014 CrysAlis171 .NET)
(compiled Jan 14 2014,18:38:05)
;
_computing_molecular_graphics 'Olex2 (Dolomanov et al., 2009)'
_computing_publication_material 'Olex2 (Dolomanov et al., 2009)'
_computing_structure_refinement 'ShelXL (Sheldrick, 2008)'
_computing_structure_solution 'ShelXS-2013 (Sheldrick, 2008)'
_diffrn_ambient_environment N~2~
_diffrn_ambient_temperature 120(2)
_diffrn_detector 'CCD plate'
_diffrn_detector_area_resol_mean 10.6296
_diffrn_detector_type Atlas
_diffrn_measured_fraction_theta_full 1.000
_diffrn_measured_fraction_theta_max 0.986
_diffrn_measurement_device 'four-circle diffractometer'
_diffrn_measurement_device_type 'GV1000, Atlas'
_diffrn_measurement_method '\w scans'
_diffrn_orient_matrix_UB_11 -0.0120620000
_diffrn_orient_matrix_UB_12 -0.0477497000
_diffrn_orient_matrix_UB_13 0.0444812000
_diffrn_orient_matrix_UB_21 -0.0356744000
_diffrn_orient_matrix_UB_22 0.0510081000
_diffrn_orient_matrix_UB_23 0.0177907000
_diffrn_orient_matrix_UB_31 -0.0439614000
_diffrn_orient_matrix_UB_32 -0.0283110000
_diffrn_orient_matrix_UB_33 -0.0429978000
_diffrn_radiation_monochromator mirror
_diffrn_radiation_probe x-ray
_diffrn_radiation_type CuK\a
_diffrn_radiation_wavelength 1.54184
_diffrn_reflns_av_R_equivalents 0.0715
_diffrn_reflns_av_unetI/netI 0.0453
_diffrn_reflns_Laue_measured_fraction_full 1.000
_diffrn_reflns_Laue_measured_fraction_max 0.986
_diffrn_reflns_limit_h_max 32
_diffrn_reflns_limit_h_min -33
_diffrn_reflns_limit_k_max 21
_diffrn_reflns_limit_k_min -25
_diffrn_reflns_limit_l_max 28
_diffrn_reflns_limit_l_min -30
_diffrn_reflns_number 56550
_diffrn_reflns_point_group_measured_fraction_full 1.000
_diffrn_reflns_point_group_measured_fraction_max 0.986
_diffrn_reflns_theta_full 67.684
_diffrn_reflns_theta_max 74.626
_diffrn_reflns_theta_min 2.726
_diffrn_source 'rotating-anode X-ray tube'
_diffrn_source_type 'GV1000 (Cu) X-ray Source'
_exptl_absorpt_coefficient_mu 8.386
_exptl_absorpt_correction_T_max 0.679
_exptl_absorpt_correction_T_min 0.469
_exptl_absorpt_correction_type gaussian
_exptl_absorpt_process_details
;
CrysAlisPro, Agilent Technologies,
Version 1.171.37.31 (release 14-01-2014 CrysAlis171 .NET)
(compiled Jan 14 2014,18:38:05)
Numerical absorption correction based on gaussian integration over
            a multifaceted crystal model
Empirical absorption correction using spherical harmonics,
 implemented in SCALE3 ABSPACK scaling algorithm.
;
_exptl_crystal_colour yellow
_exptl_crystal_colour_primary yellow
_exptl_crystal_density_diffrn 1.347
_exptl_crystal_description block
_exptl_crystal_F_000 5616
_exptl_crystal_size_max 0.1295
_exptl_crystal_size_mid 0.0725
_exptl_crystal_size_min 0.0596
_refine_diff_density_max 1.367
_refine_diff_density_min -1.603
_refine_diff_density_rms 0.093
_refine_ls_extinction_method none
_refine_ls_goodness_of_fit_ref 1.036
_refine_ls_hydrogen_treatment mixed
_refine_ls_matrix_type full
_refine_ls_number_parameters 816
_refine_ls_number_reflns 13414
_refine_ls_number_restraints 572
_refine_ls_restrained_S_all 1.021
_refine_ls_R_factor_all 0.0409
_refine_ls_R_factor_gt 0.0327
_refine_ls_shift/su_max 0.003
_refine_ls_shift/su_mean 0.000
_refine_ls_structure_factor_coef Fsqd
_refine_ls_weighting_details 'w=1/[\s^2^(Fo^2^)+(0.0279P)^2^+22.4848P] where P=(Fo^2^+2Fc^2^)/3'
_refine_ls_weighting_scheme calc
_refine_ls_wR_factor_gt 0.0752
_refine_ls_wR_factor_ref 0.0804
_reflns_Friedel_coverage 0.000
_reflns_number_gt 11125
_reflns_number_total 13414
_reflns_threshold_expression 'I > 2\s(I)'
_cod_data_source_file ja502405e_si_002.cif
_cod_data_source_block 3c
_cod_depositor_comments 'Adding full bibliography for 4121632--4121637.cif.'
_cod_original_cell_volume 13264.8(3)
_cod_database_code 4121637
_nottingham_internal_coll_name UDKIPR
_nottingham_internal_coll_number 13210
_nottingham_internal_coll_client DMK/STL
_nottingham_internal_coll_type sphere
_nottingham_internal_coll_frame_time '10.0000 and 40.0000'
_nottingham_internal_coll_frame_width 1.0000
_nottingham_internal_coll_frame_method '\w scans'
_nottingham_internal_coll_user DMK/WL
_nottingham_internal_coll_date 6/02/2014
_nottingham_internal_coll_location NOTTS
_nottingham_internal_process_user DMK/WL
_nottingham_internal_process_date 07/02/2014
_nottingham_internal_solution_user DMK/WL
_nottingham_internal_solution_date 07/02/2014
_nottingham_internal_refinement_user DMK/WL
_nottingham_internal_refinement_date 07/02/2014
_nottingham_internal_self_validation_user DMK
_nottingham_internal_self_validation_date 07/02/2014
_nottingham_internal_self_archive_date 07/02/2014
_shelxl_version_number 2014-1
_chemical_oxdiff_formula 'C53 H116 N5 K O10 Si3 U'
_chemical_oxdiff_usercomment 'UDKIPR #13210 IN FOMBLIN FILM ON MICROMOUNT FOR DMK/STL GVB-7'
_shelx_space_group_comment
;
The symmetry employed for this shelxl refinement is uniquely defined
by the following loop, which should always be used as a source of
symmetry information in preference to the above space-group names.
They are only intended as comments.
;
_reflns_odcompleteness_completeness 99.99
_reflns_odcompleteness_iscentric 1
_reflns_odcompleteness_theta 66.97
_olex2_refinement_description
;
1. Fixed Uiso
 At 1.2 times of:
  All C(H) groups, All C(H,H) groups
 At 1.5 times of:
  All C(H,H,H) groups
2. Restrained distances
 H5-N5
 0.94 with sigma of 0.01
 H5-U1
 3.06 with sigma of 0.01
3. Uiso/Uaniso restraints and constraints
O6 \\sim C45 \\sim O7 \\sim O8 \\sim C53 \\sim C46 \\sim C44 \\sim C47 \\sim
C52 \\sim C51 \\sim C48 \\sim C50 \\sim C49 \\sim O10 \\sim O9 \\sim O6A \\sim
C45A \\sim O7A \\sim O8A \\sim C53A \\sim C46A \\sim C44A \\sim C47A \\sim C52A
\\sim C51A \\sim C50 \\sim C49 \\sim C49A \\sim O10A \\sim O9A: within 2A with
sigma of 0.01 and sigma for terminal atoms of 0.02
4. Rigid body (RIGU) restrains
 O6, C45, O7, O8, C53, C46, C44, C47, C52, C51, C48, C50, C49, O10, O9, O6A,
 C45A, O7A, O8A, C53A, C46A, C44A, C47A, C52A, C51A, C50, C49, C49A, O10A, O9A
 with sigma for 1-2 distances of 0.004 and sigma for 1-3 distances of 0.004
5. Others
 Sof(O6A)=Sof(O7A)=Sof(O8A)=Sof(O9A)=Sof(O10A)=Sof(C44A)=Sof(H44C)=Sof(H44D)=
 Sof(C45A)=Sof(H45C)=Sof(H45D)=Sof(C46A)=Sof(H46C)=Sof(H46D)=Sof(C47A)=
 Sof(H47C)=Sof(H47D)=Sof(C48A)=Sof(H48C)=Sof(H48D)=Sof(C49A)=Sof(H49C)=
 Sof(H49D)=Sof(C50A)=Sof(H50C)=Sof(H50D)=Sof(C51A)=Sof(H51C)=Sof(H51D)=
 Sof(C52A)=Sof(H52C)=Sof(H52D)=Sof(C53A)=Sof(H53C)=Sof(H53D)=1-FVAR(1)
 Sof(O6)=Sof(O7)=Sof(O8)=Sof(O9)=Sof(O10)=Sof(C44)=Sof(H44A)=Sof(H44B)=
 Sof(C45)=Sof(H45A)=Sof(H45B)=Sof(C46)=Sof(H46A)=Sof(H46B)=Sof(C47)=Sof(H47A)=
 Sof(H47B)=Sof(C48)=Sof(H48A)=Sof(H48B)=Sof(C49)=Sof(H49A)=Sof(H49B)=Sof(C50)=
 Sof(H50A)=Sof(H50B)=Sof(C51)=Sof(H51A)=Sof(H51B)=Sof(C52)=Sof(H52A)=Sof(H52B)=
 Sof(C53)=Sof(H53A)=Sof(H53B)=FVAR(1)
6.a Ternary CH refined with riding coordinates:
 C1(H1), C4(H4), C7(H7), C12(H12), C15(H15), C18(H18), C23(H23), C26(H26),
 C29(H29)
6.b Secondary CH2 refined with riding coordinates:
 C10(H10A,H10B), C11(H11A,H11B), C21(H21A,H21B), C22(H22A,H22B), C32(H32A,
 H32B), C33(H33A,H33B), C34(H34A,H34B), C35(H35A,H35B), C36(H36A,H36B),
 C37(H37A,H37B), C38(H38A,H38B), C39(H39A,H39B), C40(H40A,H40B), C41(H41A,H41B),
  C42(H42A,H42B), C43(H43A,H43B), C44(H44A,H44B), C44A(H44C,H44D), C45(H45A,
 H45B), C45A(H45C,H45D), C46(H46A,H46B), C46A(H46C,H46D), C47(H47A,H47B),
 C47A(H47C,H47D), C48(H48A,H48B), C48A(H48C,H48D), C49(H49A,H49B), C49A(H49C,
 H49D), C50(H50A,H50B), C50A(H50C,H50D), C51(H51A,H51B), C51A(H51C,H51D),
 C52(H52A,H52B), C52A(H52C,H52D), C53(H53A,H53B), C53A(H53C,H53D)
6.c Idealised Me refined as rotating group:
 C2(H2A,H2B,H2C), C3(H3A,H3B,H3C), C5(H5A,H5B,H5C), C6(H6A,H6B,H6C), C8(H8A,
 H8B,H8C), C9(H9A,H9B,H9C), C13(H13A,H13B,H13C), C14(H14A,H14B,H14C), C16(H16A,
 H16B,H16C), C17(H17A,H17B,H17C), C19(H19A,H19B,H19C), C20(H20A,H20B,H20C),
 C24(H24A,H24B,H24C), C25(H25A,H25B,H25C), C27(H27A,H27B,H27C), C28(H28A,H28B,
 H28C), C30(H30A,H30B,H30C), C31(H31A,H31B,H31C)
;

loop_
_space_group_symop_operation_xyz
'x, y, z'
'-x, y, -z+1/2'
'x+1/2, y+1/2, z'
'-x+1/2, y+1/2, -z+1/2'
'-x, -y, -z'
'x, -y, z-1/2'
'-x+1/2, -y+1/2, -z'
'x+1/2, -y+1/2, z-1/2'

loop_
_atom_site_label
_atom_site_type_symbol
_atom_site_fract_x
_atom_site_fract_y
_atom_site_fract_z
_atom_site_U_iso_or_equiv
_atom_site_adp_type
_atom_site_occupancy
_atom_site_site_symmetry_order
_atom_site_calc_flag
_atom_site_refinement_flags_posn
_atom_site_refinement_flags_adp
_atom_site_refinement_flags_occupancy
_atom_site_disorder_assembly
_atom_site_disorder_group
U1 U 0.28730(2) 0.49752(2) 0.34627(2) 0.02450(4) Uani 1 1 d D . . . .
Si1 Si 0.17850(4) 0.59738(5) 0.27823(5) 0.0308(2) Uani 1 1 d . . . . .
Si2 Si 0.29056(3) 0.44180(5) 0.49086(4) 0.0276(2) Uani 1 1 d . . . . .
Si3 Si 0.38318(4) 0.42764(6) 0.27026(4) 0.0315(2) Uani 1 1 d . . . . .
N1 N 0.21170(12) 0.52613(15) 0.28313(14) 0.0292(7) Uani 1 1 d . . . . .
N2 N 0.26196(11) 0.44412(16) 0.42169(14) 0.0301(7) Uani 1 1 d . . . . .
N3 N 0.33545(11) 0.42056(15) 0.30630(14) 0.0301(7) Uani 1 1 d . . . . .
N4 N 0.23028(12) 0.38880(16) 0.31096(14) 0.0321(7) Uani 1 1 d . . . . .
N5 N 0.32928(12) 0.57745(16) 0.37460(15) 0.0343(7) Uani 1 1 d D . . . .
H5 H 0.3483(19) 0.6150(18) 0.393(2) 0.071(19) Uiso 1 1 d D . . . .
C1 C 0.19796(15) 0.6392(2) 0.34873(19) 0.0389(10) Uani 1 1 d . . . . .
H1 H 0.2345 0.6294 0.3615 0.047 Uiso 1 1 calc R U . . .
C2 C 0.19329(18) 0.7138(2) 0.3495(2) 0.0504(12) Uani 1 1 d . . . . .
H2A H 0.2124 0.7329 0.3232 0.076 Uiso 1 1 calc R U . . .
H2B H 0.2066 0.7301 0.3872 0.076 Uiso 1 1 calc R U . . .
H2C H 0.1578 0.7262 0.3385 0.076 Uiso 1 1 calc R U . . .
C3 C 0.1712(2) 0.6098(2) 0.3931(2) 0.0510(12) Uani 1 1 d . . . . .
H3A H 0.1350 0.6176 0.3824 0.077 Uiso 1 1 calc R U . . .
H3B H 0.1841 0.6303 0.4294 0.077 Uiso 1 1 calc R U . . .
H3C H 0.1775 0.5626 0.3958 0.077 Uiso 1 1 calc R U . . .
C4 C 0.19288(18) 0.6551(2) 0.2220(2) 0.0478(11) Uani 1 1 d . . . . .
H4 H 0.1785 0.6989 0.2281 0.057 Uiso 1 1 calc R U . . .
C5 C 0.24938(19) 0.6629(3) 0.2282(3) 0.0653(17) Uani 1 1 d . . . . .
H5A H 0.2636 0.6780 0.2661 0.098 Uiso 1 1 calc R U . . .
H5B H 0.2566 0.6951 0.2011 0.098 Uiso 1 1 calc R U . . .
H5C H 0.2644 0.6208 0.2215 0.098 Uiso 1 1 calc R U . . .
C6 C 0.1706(3) 0.6337(4) 0.1620(3) 0.095(3) Uani 1 1 d . . . . .
H6A H 0.1843 0.5909 0.1547 0.142 Uiso 1 1 calc R U . . .
H6B H 0.1793 0.6659 0.1356 0.142 Uiso 1 1 calc R U . . .
H6C H 0.1340 0.6306 0.1572 0.142 Uiso 1 1 calc R U . . .
C7 C 0.10712(14) 0.5861(2) 0.2578(2) 0.0410(10) Uani 1 1 d . . . . .
H7 H 0.1003 0.5722 0.2177 0.049 Uiso 1 1 calc R U . . .
C8 C 0.07917(16) 0.6515(3) 0.2594(3) 0.0580(14) Uani 1 1 d . . . . .
H8A H 0.0825 0.6659 0.2983 0.087 Uiso 1 1 calc R U . . .
H8B H 0.0435 0.6455 0.2429 0.087 Uiso 1 1 calc R U . . .
H8C H 0.0937 0.6845 0.2381 0.087 Uiso 1 1 calc R U . . .
C9 C 0.08362(16) 0.5339(3) 0.2889(3) 0.0531(13) Uani 1 1 d . . . . .
H9A H 0.0997 0.4917 0.2851 0.080 Uiso 1 1 calc R U . . .
H9B H 0.0476 0.5308 0.2733 0.080 Uiso 1 1 calc R U . . .
H9C H 0.0884 0.5456 0.3286 0.080 Uiso 1 1 calc R U . . .
C10 C 0.19622(15) 0.4738(2) 0.24144(18) 0.0371(9) Uani 1 1 d . . . . .
H10A H 0.2233 0.4660 0.2202 0.044 Uiso 1 1 calc R U . . .
H10B H 0.1657 0.4876 0.2147 0.044 Uiso 1 1 calc R U . . .
C11 C 0.18555(14) 0.4110(2) 0.27067(18) 0.0363(9) Uani 1 1 d . . . . .
H11A H 0.1575 0.4186 0.2906 0.044 Uiso 1 1 calc R U . . .
H11B H 0.1751 0.3764 0.2424 0.044 Uiso 1 1 calc R U . . .
C12 C 0.26252(16) 0.5039(2) 0.53447(19) 0.0389(9) Uani 1 1 d . . . . .
H12 H 0.2798 0.4986 0.5743 0.047 Uiso 1 1 calc R U . . .
C13 C 0.20607(18) 0.4929(3) 0.5313(2) 0.0534(13) Uani 1 1 d . . . . .
H13A H 0.1884 0.4963 0.4923 0.080 Uiso 1 1 calc R U . . .
H13B H 0.1931 0.5261 0.5538 0.080 Uiso 1 1 calc R U . . .
H13C H 0.2006 0.4493 0.5457 0.080 Uiso 1 1 calc R U . . .
C14 C 0.27228(19) 0.5739(2) 0.5161(2) 0.0495(12) Uani 1 1 d . . . . .
H14A H 0.3085 0.5828 0.5246 0.074 Uiso 1 1 calc R U . . .
H14B H 0.2549 0.6052 0.5363 0.074 Uiso 1 1 calc R U . . .
H14C H 0.2597 0.5785 0.4758 0.074 Uiso 1 1 calc R U . . .
C15 C 0.35837(14) 0.4678(2) 0.49555(17) 0.0323(8) Uani 1 1 d . . . . .
H15 H 0.3573 0.5109 0.4759 0.039 Uiso 1 1 calc R U . . .
C16 C 0.38597(16) 0.4798(2) 0.55592(19) 0.0404(10) Uani 1 1 d . . . . .
H16A H 0.3677 0.5127 0.5734 0.061 Uiso 1 1 calc R U . . .
H16B H 0.4201 0.4955 0.5557 0.061 Uiso 1 1 calc R U . . .
H16C H 0.3877 0.4388 0.5771 0.061 Uiso 1 1 calc R U . . .
C17 C 0.38985(15) 0.4227(3) 0.4668(2) 0.0511(13) Uani 1 1 d . . . . .
H17A H 0.3958 0.3815 0.4877 0.077 Uiso 1 1 calc R U . . .
H17B H 0.4221 0.4437 0.4656 0.077 Uiso 1 1 calc R U . . .
H17C H 0.3720 0.4137 0.4287 0.077 Uiso 1 1 calc R U . . .
C18 C 0.28380(17) 0.3579(2) 0.52299(19) 0.0405(9) Uani 1 1 d . . . . .
H18 H 0.2471 0.3473 0.5133 0.049 Uiso 1 1 calc R U . . .
C19 C 0.2975(3) 0.3546(3) 0.5868(2) 0.0734(18) Uani 1 1 d . . . . .
H19A H 0.3335 0.3634 0.5990 0.110 Uiso 1 1 calc R U . . .
H19B H 0.2897 0.3110 0.5994 0.110 Uiso 1 1 calc R U . . .
H19C H 0.2781 0.3875 0.6028 0.110 Uiso 1 1 calc R U . . .
C20 C 0.3101(2) 0.3024(3) 0.4983(3) 0.0618(14) Uani 1 1 d . . . . .
H20A H 0.3042 0.3070 0.4576 0.093 Uiso 1 1 calc R U . . .
H20B H 0.2966 0.2604 0.5080 0.093 Uiso 1 1 calc R U . . .
H20C H 0.3462 0.3042 0.5135 0.093 Uiso 1 1 calc R U . . .
C21 C 0.21299(14) 0.4102(2) 0.40487(17) 0.0358(9) Uani 1 1 d . . . . .
H21A H 0.1866 0.4424 0.3897 0.043 Uiso 1 1 calc R U . . .
H21B H 0.2036 0.3890 0.4379 0.043 Uiso 1 1 calc R U . . .
C22 C 0.21676(15) 0.3588(2) 0.36067(19) 0.0370(9) Uani 1 1 d . . . . .
H22A H 0.2425 0.3259 0.3764 0.044 Uiso 1 1 calc R U . . .
H22B H 0.1841 0.3360 0.3499 0.044 Uiso 1 1 calc R U . . .
C23 C 0.44771(15) 0.4064(2) 0.31270(17) 0.0390(9) Uani 1 1 d . . . . .
H23 H 0.4716 0.4043 0.2863 0.047 Uiso 1 1 calc R U . . .
C24 C 0.46731(18) 0.4586(3) 0.35676(19) 0.0486(12) Uani 1 1 d . . . . .
H24A H 0.4746 0.4989 0.3381 0.073 Uiso 1 1 calc R U . . .
H24B H 0.4981 0.4428 0.3811 0.073 Uiso 1 1 calc R U . . .
H24C H 0.4418 0.4675 0.3792 0.073 Uiso 1 1 calc R U . . .
C25 C 0.44767(17) 0.3391(3) 0.3406(2) 0.0466(11) Uani 1 1 d . . . . .
H25A H 0.4234 0.3392 0.3657 0.070 Uiso 1 1 calc R U . . .
H25B H 0.4813 0.3297 0.3622 0.070 Uiso 1 1 calc R U . . .
H25C H 0.4382 0.3055 0.3119 0.070 Uiso 1 1 calc R U . . .
C26 C 0.37248(16) 0.3677(2) 0.20819(18) 0.0397(9) Uani 1 1 d . . . . .
H26 H 0.3615 0.3259 0.2234 0.048 Uiso 1 1 calc R U . . .
C27 C 0.32911(16) 0.3877(2) 0.16148(18) 0.0413(10) Uani 1 1 d . . . . .
H27A H 0.2998 0.3991 0.1775 0.062 Uiso 1 1 calc R U . . .
H27B H 0.3206 0.3512 0.1353 0.062 Uiso 1 1 calc R U . . .
H27C H 0.3391 0.4256 0.1416 0.062 Uiso 1 1 calc R U . . .
C28 C 0.41795(17) 0.3499(3) 0.1843(2) 0.0480(11) Uani 1 1 d . . . . .
H28A H 0.4308 0.3890 0.1686 0.072 Uiso 1 1 calc R U . . .
H28B H 0.4086 0.3170 0.1549 0.072 Uiso 1 1 calc R U . . .
H28C H 0.4441 0.3320 0.2140 0.072 Uiso 1 1 calc R U . . .
C29 C 0.38661(18) 0.5162(2) 0.2488(2) 0.0424(10) Uani 1 1 d . . . . .
H29 H 0.3957 0.5419 0.2842 0.051 Uiso 1 1 calc R U . . .
C30 C 0.42827(19) 0.5289(3) 0.2156(2) 0.0546(13) Uani 1 1 d . . . . .
H30A H 0.4599 0.5102 0.2357 0.082 Uiso 1 1 calc R U . . .
H30B H 0.4323 0.5761 0.2112 0.082 Uiso 1 1 calc R U . . .
H30C H 0.4192 0.5084 0.1787 0.082 Uiso 1 1 calc R U . . .
C31 C 0.3379(2) 0.5453(3) 0.2168(3) 0.0600(14) Uani 1 1 d . . . . .
H31A H 0.3306 0.5271 0.1789 0.090 Uiso 1 1 calc R U . . .
H31B H 0.3414 0.5929 0.2148 0.090 Uiso 1 1 calc R U . . .
H31C H 0.3104 0.5346 0.2361 0.090 Uiso 1 1 calc R U . . .
C32 C 0.31739(14) 0.35378(19) 0.31502(19) 0.0354(9) Uani 1 1 d . . . . .
H32A H 0.3201 0.3457 0.3555 0.042 Uiso 1 1 calc R U . . .
H32B H 0.3387 0.3213 0.3005 0.042 Uiso 1 1 calc R U . . .
C33 C 0.26294(14) 0.34542(19) 0.28520(19) 0.0354(9) Uani 1 1 d . . . . .
H33A H 0.2597 0.3564 0.2451 0.043 Uiso 1 1 calc R U . . .
H33B H 0.2525 0.2993 0.2880 0.043 Uiso 1 1 calc R U . . .
K4 K 0.54707(3) 0.20970(4) 0.56530(4) 0.03817(19) Uani 1 1 d . . . . .
O1 O 0.62676(11) 0.22471(17) 0.66004(14) 0.0472(8) Uani 1 1 d . . . . .
O2 O 0.53177(13) 0.2868(2) 0.65823(17) 0.0637(11) Uani 1 1 d . . . . .
O3 O 0.51079(14) 0.34016(18) 0.54638(18) 0.0627(10) Uani 1 1 d . . . . .
O4 O 0.60161(13) 0.30836(17) 0.51478(15) 0.0533(9) Uani 1 1 d . . . . .
O5 O 0.65048(11) 0.19448(16) 0.55152(15) 0.0470(8) Uani 1 1 d . . . . .
O6_a O 0.5326(3) 0.0942(4) 0.4714(4) 0.0439(16) Uani 0.575(8) 1 d . U P A 1
O6A_b O 0.5339(4) 0.0858(6) 0.4937(5) 0.0471(19) Uani 0.425(8) 1 d . U P A 2
O7_a O 0.5803(3) 0.0742(4) 0.5853(4) 0.0519(16) Uani 0.575(8) 1 d . U P A 1
O7A_b O 0.5717(4) 0.0810(6) 0.6102(6) 0.0572(19) Uani 0.425(8) 1 d . U P A 2
O8_a O 0.5062(4) 0.1292(5) 0.6417(5) 0.0635(19) Uani 0.575(8) 1 d . U P A 1
O8A_b O 0.4945(5) 0.1533(6) 0.6482(6) 0.061(3) Uani 0.425(8) 1 d . U P A 2
O9_a O 0.4394(7) 0.1860(7) 0.5501(7) 0.048(2) Uani 0.575(8) 1 d . U P A 1
O9A_b O 0.4392(10) 0.2007(10) 0.5429(10) 0.046(3) Uani 0.425(8) 1 d . U P A 2
O10_a O 0.4818(4) 0.2135(6) 0.4526(6) 0.0426(18) Uani 0.575(8) 1 d . U P A 1
O10A_b O 0.4948(5) 0.2055(8) 0.4538(8) 0.044(2) Uani 0.425(8) 1 d . U P A 2
C34 C 0.62077(19) 0.2727(3) 0.7012(2) 0.0544(13) Uani 1 1 d . . . . .
H34A H 0.6286 0.3168 0.6886 0.065 Uiso 1 1 calc R U . . .
H34B H 0.6438 0.2632 0.7370 0.065 Uiso 1 1 calc R U . . .
C35 C 0.5668(2) 0.2696(4) 0.7087(3) 0.0741(19) Uani 1 1 d . . . . .
H35A H 0.5594 0.2248 0.7201 0.089 Uiso 1 1 calc R U . . .
H35B H 0.5623 0.2999 0.7390 0.089 Uiso 1 1 calc R U . . .
C36 C 0.5282(2) 0.3562(3) 0.6468(3) 0.0728(19) Uani 1 1 d . . . . .
H36A H 0.5615 0.3741 0.6439 0.087 Uiso 1 1 calc R U . . .
H36B H 0.5160 0.3795 0.6772 0.087 Uiso 1 1 calc R U . . .
C37 C 0.4919(2) 0.3645(3) 0.5926(3) 0.076(2) Uani 1 1 d . . . . .
H37A H 0.4603 0.3414 0.5948 0.091 Uiso 1 1 calc R U . . .
H37B H 0.4840 0.4116 0.5866 0.091 Uiso 1 1 calc R U . . .
C38 C 0.5407(2) 0.3855(3) 0.5219(3) 0.0701(19) Uani 1 1 d . . . . .
H38A H 0.5653 0.4069 0.5518 0.084 Uiso 1 1 calc R U . . .
H38B H 0.5187 0.4198 0.5014 0.084 Uiso 1 1 calc R U . . .
C39 C 0.5675(2) 0.3511(3) 0.4831(3) 0.0631(15) Uani 1 1 d . . . . .
H39A H 0.5434 0.3265 0.4548 0.076 Uiso 1 1 calc R U . . .
H39B H 0.5854 0.3830 0.4634 0.076 Uiso 1 1 calc R U . . .
C40 C 0.6339(2) 0.2764(3) 0.4830(2) 0.0528(12) Uani 1 1 d . . . . .
H40A H 0.6489 0.3088 0.4610 0.063 Uiso 1 1 calc R U . . .
H40B H 0.6147 0.2441 0.4571 0.063 Uiso 1 1 calc R U . . .
C41 C 0.67362(18) 0.2432(3) 0.5238(2) 0.0514(12) Uani 1 1 d . . . . .
H41A H 0.6986 0.2231 0.5043 0.062 Uiso 1 1 calc R U . . .
H41B H 0.6912 0.2753 0.5513 0.062 Uiso 1 1 calc R U . . .
C42 C 0.68027(17) 0.1779(2) 0.6049(2) 0.0496(12) Uani 1 1 d . . . . .
H42A H 0.7159 0.1742 0.6013 0.060 Uiso 1 1 calc R U . . .
H42B H 0.6695 0.1346 0.6165 0.060 Uiso 1 1 calc R U . . .
C43 C 0.67608(16) 0.2271(2) 0.6490(2) 0.0457(11) Uani 1 1 d . . . . .
H43A H 0.7008 0.2173 0.6835 0.055 Uiso 1 1 calc R U . . .
H43B H 0.6832 0.2714 0.6361 0.055 Uiso 1 1 calc R U . . .
C44_a C 0.5771(3) 0.0585(4) 0.4889(5) 0.0466(18) Uani 0.575(8) 1 d . U P A 1
H44A_a H 0.6065 0.0882 0.4938 0.056 Uiso 0.575(8) 1 calc R U P A 1
H44B_a H 0.5809 0.0252 0.4605 0.056 Uiso 0.575(8) 1 calc R U P A 1
C44A_b C 0.5756(5) 0.0444(7) 0.5163(8) 0.050(2) Uani 0.425(8) 1 d . U P A 2
H44C_b H 0.6078 0.0682 0.5191 0.060 Uiso 0.425(8) 1 calc R U P A 2
H44D_b H 0.5763 0.0053 0.4925 0.060 Uiso 0.425(8) 1 calc R U P A 2
C45_a C 0.5746(3) 0.0257(5) 0.5434(6) 0.0479(18) Uani 0.575(8) 1 d . U P A 1
H45A_a H 0.5419 0.0033 0.5408 0.057 Uiso 0.575(8) 1 calc R U P A 1
H45B_a H 0.6017 -0.0072 0.5525 0.057 Uiso 0.575(8) 1 calc R U P A 1
C45A_b C 0.5673(5) 0.0252(7) 0.5729(8) 0.058(2) Uani 0.425(8) 1 d . U P A 2
H45C_b H 0.5333 0.0059 0.5695 0.069 Uiso 0.425(8) 1 calc R U P A 2
H45D_b H 0.5922 -0.0084 0.5889 0.069 Uiso 0.425(8) 1 calc R U P A 2
C46_a C 0.5687(4) 0.0528(6) 0.6375(5) 0.062(2) Uani 0.575(8) 1 d . U P A 1
H46A_a H 0.5890 0.0783 0.6683 0.074 Uiso 0.575(8) 1 calc R U P A 1
H46B_a H 0.5782 0.0062 0.6434 0.074 Uiso 0.575(8) 1 calc R U P A 1
C46A_b C 0.5556(6) 0.0716(8) 0.6619(7) 0.065(2) Uani 0.425(8) 1 d . U P A 2
H46C_b H 0.5761 0.0995 0.6909 0.078 Uiso 0.425(8) 1 calc R U P A 2
H46D_b H 0.5615 0.0254 0.6737 0.078 Uiso 0.425(8) 1 calc R U P A 2
C47_a C 0.5149(4) 0.0602(6) 0.6399(5) 0.066(2) Uani 0.575(8) 1 d . U P A 1
H47A_a H 0.4935 0.0405 0.6064 0.079 Uiso 0.575(8) 1 calc R U P A 1
H47B_a H 0.5073 0.0385 0.6736 0.079 Uiso 0.575(8) 1 calc R U P A 1
C47A_b C 0.5016(6) 0.0875(9) 0.6584(8) 0.066(2) Uani 0.425(8) 1 d . U P A 2
H47C_b H 0.4807 0.0621 0.6279 0.080 Uiso 0.425(8) 1 calc R U P A 2
H47D_b H 0.4912 0.0759 0.6939 0.080 Uiso 0.425(8) 1 calc R U P A 2
C48_a C 0.4550(5) 0.1470(7) 0.6430(6) 0.066(2) Uani 0.575(8) 1 d . U P A 1
H48A_a H 0.4542 0.1926 0.6567 0.079 Uiso 0.575(8) 1 calc R U P A 1
H48B_a H 0.4420 0.1181 0.6695 0.079 Uiso 0.575(8) 1 calc R U P A 1
C48A_b C 0.4432(6) 0.1760(9) 0.6392(7) 0.060(4) Uani 0.425(8) 1 d . . P A 2
H48C_b H 0.4429 0.2235 0.6473 0.072 Uiso 0.425(8) 1 calc R U P A 2
H48D_b H 0.4253 0.1533 0.6654 0.072 Uiso 0.425(8) 1 calc R U P A 2
C49_a C 0.4216(6) 0.1417(7) 0.5861(7) 0.058(2) Uani 0.575(8) 1 d . U P A 1
H49A_a H 0.4223 0.0965 0.5717 0.070 Uiso 0.575(8) 1 calc R U P A 1
H49B_a H 0.3865 0.1526 0.5886 0.070 Uiso 0.575(8) 1 calc R U P A 1
C49A_b C 0.4160(7) 0.1638(8) 0.5800(9) 0.053(3) Uani 0.425(8) 1 d . U P A 2
H49C_b H 0.4172 0.1167 0.5711 0.063 Uiso 0.425(8) 1 calc R U P A 2
H49D_b H 0.3803 0.1769 0.5759 0.063 Uiso 0.425(8) 1 calc R U P A 2
C50_a C 0.4116(9) 0.1841(12) 0.4965(8) 0.047(2) Uani 0.575(8) 1 d . U P A 1
H50A_a H 0.3763 0.1957 0.4970 0.056 Uiso 0.575(8) 1 calc R U P A 1
H50B_a H 0.4121 0.1392 0.4813 0.056 Uiso 0.575(8) 1 calc R U P A 1
C50A_b C 0.4163(10) 0.1883(16) 0.4839(8) 0.044(5) Uani 0.425(8) 1 d . . P A 2
H50C_b H 0.3805 0.2014 0.4762 0.053 Uiso 0.425(8) 1 calc R U P A 2
H50D_b H 0.4185 0.1413 0.4749 0.053 Uiso 0.425(8) 1 calc R U P A 2
C51_a C 0.4327(4) 0.2314(6) 0.4595(6) 0.043(2) Uani 0.575(8) 1 d . U P A 1
H51A_a H 0.4101 0.2329 0.4225 0.052 Uiso 0.575(8) 1 calc R U P A 1
H51B_a H 0.4338 0.2757 0.4761 0.052 Uiso 0.575(8) 1 calc R U P A 1
C51A_b C 0.4459(7) 0.2291(9) 0.4499(8) 0.046(2) Uani 0.425(8) 1 d . U P A 2
H51C_b H 0.4285 0.2289 0.4102 0.055 Uiso 0.425(8) 1 calc R U P A 2
H51D_b H 0.4473 0.2749 0.4633 0.055 Uiso 0.425(8) 1 calc R U P A 2
C52_a C 0.4821(4) 0.1662(5) 0.4095(5) 0.0456(18) Uani 0.575(8) 1 d . U P A 1
H52A_a H 0.4788 0.1883 0.3728 0.055 Uiso 0.575(8) 1 calc R U P A 1
H52B_a H 0.4534 0.1357 0.4077 0.055 Uiso 0.575(8) 1 calc R U P A 1
C52A_b C 0.4980(6) 0.1526(7) 0.4173(7) 0.046(2) Uani 0.425(8) 1 d . U P A 2
H52C_b H 0.5003 0.1692 0.3798 0.055 Uiso 0.425(8) 1 calc R U P A 2
H52D_b H 0.4675 0.1250 0.4137 0.055 Uiso 0.425(8) 1 calc R U P A 2
C53_a C 0.5297(4) 0.1299(5) 0.4221(5) 0.0454(18) Uani 0.575(8) 1 d . U P A 1
H53A_a H 0.5320 0.0997 0.3909 0.054 Uiso 0.575(8) 1 calc R U P A 1
H53B_a H 0.5583 0.1609 0.4262 0.054 Uiso 0.575(8) 1 calc R U P A 1
C53A_b C 0.5423(6) 0.1141(7) 0.4399(7) 0.048(2) Uani 0.425(8) 1 d . U P A 2
H53C_b H 0.5726 0.1421 0.4463 0.058 Uiso 0.425(8) 1 calc R U P A 2
H53D_b H 0.5469 0.0788 0.4135 0.058 Uiso 0.425(8) 1 calc R U P A 2

loop_
_atom_site_aniso_label
_atom_site_aniso_U_11
_atom_site_aniso_U_22
_atom_site_aniso_U_33
_atom_site_aniso_U_23
_atom_site_aniso_U_13
_atom_site_aniso_U_12
U1 0.01855(6) 0.02570(7) 0.02800(7) -0.00407(5) 0.00140(4) 0.00003(4)
Si1 0.0197(4) 0.0322(5) 0.0385(6) 0.0003(4) 0.0006(4) 0.0026(4)
Si2 0.0220(4) 0.0306(5) 0.0304(5) -0.0022(4) 0.0056(4) 0.0010(3)
Si3 0.0254(5) 0.0404(6) 0.0284(5) -0.0038(4) 0.0050(4) 0.0009(4)
N1 0.0274(15) 0.0267(15) 0.0310(17) -0.0047(13) -0.0008(13) -0.0005(12)
N2 0.0239(14) 0.0344(17) 0.0323(17) -0.0044(13) 0.0060(12) -0.0035(12)
N3 0.0275(15) 0.0274(16) 0.0359(17) -0.0040(13) 0.0074(13) 0.0001(12)
N4 0.0272(15) 0.0319(16) 0.0363(18) -0.0048(14) 0.0042(13) -0.0003(12)
N5 0.0294(16) 0.0282(16) 0.0428(19) -0.0035(14) 0.0006(14) -0.0035(12)
C1 0.0293(19) 0.033(2) 0.050(3) -0.0078(18) -0.0022(17) 0.0094(15)
C2 0.044(2) 0.037(2) 0.068(3) -0.012(2) 0.007(2) 0.0039(18)
C3 0.059(3) 0.047(3) 0.044(3) -0.005(2) 0.003(2) 0.010(2)
C4 0.045(2) 0.041(2) 0.060(3) 0.009(2) 0.017(2) 0.0069(19)
C5 0.047(3) 0.041(3) 0.116(5) 0.016(3) 0.036(3) 0.004(2)
C6 0.119(6) 0.114(6) 0.052(4) 0.021(4) 0.018(4) -0.031(5)
C7 0.0233(18) 0.053(3) 0.045(2) 0.000(2) 0.0023(17) 0.0023(17)
C8 0.025(2) 0.061(3) 0.087(4) 0.007(3) 0.006(2) 0.0130(19)
C9 0.027(2) 0.057(3) 0.076(4) -0.003(3) 0.010(2) -0.0059(19)
C10 0.0317(19) 0.037(2) 0.038(2) -0.0075(17) -0.0062(17) 0.0038(16)
C11 0.0282(18) 0.034(2) 0.042(2) -0.0118(17) -0.0040(17) -0.0009(15)
C12 0.034(2) 0.046(2) 0.035(2) -0.0068(18) 0.0027(17) 0.0043(17)
C13 0.033(2) 0.074(4) 0.055(3) -0.015(3) 0.013(2) 0.008(2)
C14 0.051(3) 0.041(2) 0.052(3) -0.008(2) -0.001(2) 0.015(2)
C15 0.0257(17) 0.036(2) 0.034(2) 0.0032(16) 0.0006(15) -0.0001(14)
C16 0.031(2) 0.047(2) 0.040(2) -0.0042(19) -0.0012(18) 0.0044(17)
C17 0.0233(19) 0.089(4) 0.042(3) -0.009(2) 0.0077(18) 0.000(2)
C18 0.042(2) 0.036(2) 0.046(3) 0.0027(18) 0.0139(19) -0.0032(17)
C19 0.116(5) 0.058(4) 0.049(3) 0.012(3) 0.021(3) -0.010(3)
C20 0.080(4) 0.037(3) 0.070(4) 0.007(2) 0.017(3) 0.012(2)
C21 0.0259(18) 0.046(2) 0.037(2) -0.0036(17) 0.0091(16) -0.0102(16)
C22 0.0274(18) 0.036(2) 0.047(2) -0.0002(18) 0.0053(17) -0.0118(15)
C23 0.0265(18) 0.061(3) 0.030(2) -0.0006(19) 0.0065(16) -0.0033(17)
C24 0.040(2) 0.069(3) 0.035(2) -0.005(2) 0.0026(19) -0.019(2)
C25 0.033(2) 0.063(3) 0.041(3) 0.005(2) -0.0003(18) 0.0010(19)
C26 0.038(2) 0.044(2) 0.036(2) -0.0026(18) 0.0023(18) 0.0003(17)
C27 0.040(2) 0.050(3) 0.031(2) -0.0008(18) 0.0015(18) 0.0012(18)
C28 0.038(2) 0.061(3) 0.046(3) -0.022(2) 0.010(2) -0.004(2)
C29 0.047(2) 0.048(3) 0.037(2) 0.0001(19) 0.0192(19) -0.0063(19)
C30 0.043(3) 0.074(4) 0.047(3) 0.015(3) 0.012(2) -0.011(2)
C31 0.061(3) 0.045(3) 0.083(4) 0.020(3) 0.035(3) 0.010(2)
C32 0.0322(19) 0.0255(18) 0.050(2) -0.0048(17) 0.0104(17) 0.0021(14)
C33 0.0317(19) 0.0276(19) 0.048(2) -0.0100(17) 0.0101(17) -0.0025(15)
K4 0.0245(4) 0.0362(4) 0.0520(5) 0.0101(4) 0.0028(3) 0.0007(3)
O1 0.0324(15) 0.059(2) 0.0472(19) 0.0102(15) 0.0004(13) -0.0012(13)
O2 0.0375(17) 0.093(3) 0.059(2) -0.014(2) 0.0065(16) 0.0000(18)
O3 0.050(2) 0.047(2) 0.080(3) -0.0045(19) -0.0144(19) 0.0049(16)
O4 0.0552(19) 0.0492(19) 0.050(2) 0.0114(16) -0.0048(16) -0.0061(15)
O5 0.0357(15) 0.0428(17) 0.061(2) -0.0060(15) 0.0059(14) -0.0049(13)
O6_a 0.034(2) 0.036(3) 0.062(4) 0.006(3) 0.009(3) 0.005(2)
O6A_b 0.035(3) 0.039(3) 0.067(4) 0.002(3) 0.008(4) 0.000(3)
O7_a 0.039(3) 0.038(3) 0.074(4) 0.017(3) 0.001(3) -0.007(2)
O7A_b 0.045(3) 0.046(3) 0.076(4) 0.017(3) -0.001(3) -0.009(3)
O8_a 0.052(4) 0.064(4) 0.075(4) 0.027(3) 0.015(3) -0.014(3)
O8A_b 0.047(5) 0.066(5) 0.066(5) 0.022(4) -0.001(4) -0.014(4)
O9_a 0.031(3) 0.051(5) 0.062(4) 0.000(3) 0.011(3) -0.004(4)
O9A_b 0.031(3) 0.052(6) 0.056(5) 0.006(4) 0.008(4) -0.006(5)
O10_a 0.037(4) 0.035(3) 0.054(3) -0.003(2) 0.005(3) 0.008(3)
O10A_b 0.039(5) 0.038(4) 0.052(3) -0.004(3) 0.005(4) 0.001(3)
C34 0.045(3) 0.075(4) 0.040(3) 0.001(2) 0.002(2) -0.002(2)
C35 0.056(3) 0.118(6) 0.051(3) -0.004(3) 0.017(3) -0.006(3)
C36 0.049(3) 0.078(4) 0.088(5) -0.034(4) 0.005(3) 0.018(3)
C37 0.047(3) 0.073(4) 0.098(5) -0.020(4) -0.010(3) 0.022(3)
C38 0.052(3) 0.040(3) 0.104(5) 0.020(3) -0.021(3) -0.002(2)
C39 0.069(3) 0.047(3) 0.065(4) 0.020(3) -0.006(3) -0.008(3)
C40 0.060(3) 0.057(3) 0.045(3) -0.003(2) 0.016(2) -0.019(2)
C41 0.044(2) 0.060(3) 0.054(3) -0.008(2) 0.019(2) -0.013(2)
C42 0.034(2) 0.041(2) 0.072(3) 0.003(2) 0.006(2) 0.0065(18)
C43 0.032(2) 0.044(2) 0.057(3) 0.008(2) -0.002(2) 0.0016(17)
C44_a 0.035(3) 0.034(3) 0.071(4) 0.004(3) 0.009(3) 0.003(2)
C44A_b 0.036(3) 0.038(4) 0.073(5) 0.006(4) 0.004(4) 0.002(3)
C45_a 0.032(3) 0.035(3) 0.073(4) 0.014(3) 0.002(3) -0.005(2)
C45A_b 0.044(4) 0.045(4) 0.078(5) 0.014(4) -0.002(4) -0.003(3)
C46_a 0.051(3) 0.055(4) 0.075(4) 0.026(3) -0.001(3) -0.004(3)
C46A_b 0.054(4) 0.059(5) 0.077(5) 0.024(4) 0.002(4) -0.007(4)
C47_a 0.056(4) 0.061(4) 0.077(4) 0.030(3) 0.007(3) -0.010(3)
C47A_b 0.055(4) 0.066(5) 0.076(5) 0.024(4) 0.006(4) -0.011(4)
C48_a 0.052(4) 0.073(5) 0.072(4) 0.017(4) 0.013(3) -0.013(4)
C48A_b 0.046(8) 0.068(10) 0.073(10) 0.019(8) 0.025(7) 0.001(6)
C49_a 0.042(4) 0.065(6) 0.070(4) 0.008(4) 0.014(3) -0.010(4)
C49A_b 0.035(4) 0.059(6) 0.066(5) 0.013(5) 0.012(4) -0.005(5)
C50_a 0.036(4) 0.041(4) 0.062(5) 0.000(4) 0.008(4) 0.005(3)
C50A_b 0.028(8) 0.058(10) 0.043(10) -0.003(8) -0.003(7) 0.008(6)
C51_a 0.034(4) 0.037(3) 0.058(4) -0.002(3) 0.006(3) 0.012(3)
C51A_b 0.040(5) 0.040(4) 0.055(4) 0.000(4) 0.003(4) 0.002(4)
C52_a 0.040(4) 0.039(3) 0.055(3) -0.001(3) 0.002(3) 0.008(3)
C52A_b 0.043(4) 0.039(4) 0.057(4) -0.004(3) 0.009(4) 0.003(3)
C53_a 0.040(4) 0.037(4) 0.057(4) 0.000(3) 0.006(3) 0.003(3)
C53A_b 0.042(4) 0.038(4) 0.065(4) 0.000(4) 0.011(4) 0.008(3)

loop_
_atom_type_symbol
_atom_type_description
_atom_type_scat_dispersion_real
_atom_type_scat_dispersion_imag
_atom_type_scat_source
C C 0.0181 0.0091 'International Tables Vol C Tables 4.2.6.8 and 6.1.1.4'
H H 0.0000 0.0000 'International Tables Vol C Tables 4.2.6.8 and 6.1.1.4'
K K 0.3868 1.0657 'International Tables Vol C Tables 4.2.6.8 and 6.1.1.4'
N N 0.0311 0.0180 'International Tables Vol C Tables 4.2.6.8 and 6.1.1.4'
O O 0.0492 0.0322 'International Tables Vol C Tables 4.2.6.8 and 6.1.1.4'
Si Si 0.2541 0.3302 'International Tables Vol C Tables 4.2.6.8 and 6.1.1.4'
U U -4.3638 13.4090 'International Tables Vol C Tables 4.2.6.8 and 6.1.1.4'

loop_
_geom_angle_atom_site_label_1
_geom_angle_atom_site_label_2
_geom_angle_atom_site_label_3
_geom_angle
N1 U1 N4 68.59(10)
N2 U1 N1 105.87(11)
N2 U1 N3 106.33(11)
N2 U1 N4 68.78(11)
N3 U1 N1 111.72(11)
N3 U1 N4 69.89(10)
N5 U1 N1 112.14(12)
N5 U1 N2 109.64(13)
N5 U1 N3 110.84(12)
N5 U1 N4 178.42(13)
N1 Si1 C1 105.70(17)
N1 Si1 C4 113.6(2)
N1 Si1 C7 114.14(18)
C1 Si1 C4 108.3(2)
C1 Si1 C7 112.3(2)
C4 Si1 C7 102.9(2)
N2 Si2 C12 112.15(18)
N2 Si2 C15 107.46(17)
N2 Si2 C18 111.55(19)
C12 Si2 C18 106.8(2)
C15 Si2 C12 105.48(19)
C15 Si2 C18 113.32(19)
N3 Si3 C23 114.22(18)
N3 Si3 C26 109.72(18)
N3 Si3 C29 107.85(18)
C23 Si3 C26 105.39(19)
C29 Si3 C23 106.2(2)
C29 Si3 C26 113.6(2)
Si1 N1 U1 129.12(16)
C10 N1 U1 111.1(2)
C10 N1 Si1 119.6(2)
Si2 N2 U1 129.54(16)
C21 N2 U1 112.5(2)
C21 N2 Si2 118.0(3)
Si3 N3 U1 133.54(17)
C32 N3 U1 109.2(2)
C32 N3 Si3 117.2(3)
C11 N4 U1 107.4(2)
C22 N4 U1 107.1(2)
C22 N4 C11 111.9(3)
C22 N4 C33 111.5(3)
C33 N4 U1 105.7(2)
C33 N4 C11 112.6(3)
U1 N5 H5 172(3)
Si1 C1 H1 106.0
C2 C1 Si1 116.7(3)
C2 C1 H1 106.0
C2 C1 C3 109.3(4)
C3 C1 Si1 112.0(3)
C3 C1 H1 106.0
C1 C2 H2A 109.5
C1 C2 H2B 109.5
C1 C2 H2C 109.5
H2A C2 H2B 109.5
H2A C2 H2C 109.5
H2B C2 H2C 109.5
C1 C3 H3A 109.5
C1 C3 H3B 109.5
C1 C3 H3C 109.5
H3A C3 H3B 109.5
H3A C3 H3C 109.5
H3B C3 H3C 109.5
Si1 C4 H4 107.8
C5 C4 Si1 109.6(4)
C5 C4 H4 107.8
C5 C4 C6 109.2(5)
C6 C4 Si1 114.4(4)
C6 C4 H4 107.8
C4 C5 H5A 109.5
C4 C5 H5B 109.5
C4 C5 H5C 109.5
H5A C5 H5B 109.5
H5A C5 H5C 109.5
H5B C5 H5C 109.5
C4 C6 H6A 109.5
C4 C6 H6B 109.5
C4 C6 H6C 109.5
H6A C6 H6B 109.5
H6A C6 H6C 109.5
H6B C6 H6C 109.5
Si1 C7 H7 105.9
C8 C7 Si1 111.5(3)
C8 C7 H7 105.9
C9 C7 Si1 117.0(3)
C9 C7 H7 105.9
C9 C7 C8 109.8(4)
C7 C8 H8A 109.5
C7 C8 H8B 109.5
C7 C8 H8C 109.5
H8A C8 H8B 109.5
H8A C8 H8C 109.5
H8B C8 H8C 109.5
C7 C9 H9A 109.5
C7 C9 H9B 109.5
C7 C9 H9C 109.5
H9A C9 H9B 109.5
H9A C9 H9C 109.5
H9B C9 H9C 109.5
N1 C10 H10A 109.7
N1 C10 H10B 109.7
N1 C10 C11 110.0(4)
H10A C10 H10B 108.2
C11 C10 H10A 109.7
C11 C10 H10B 109.7
N4 C11 C10 111.4(3)
N4 C11 H11A 109.4
N4 C11 H11B 109.4
C10 C11 H11A 109.4
C10 C11 H11B 109.4
H11A C11 H11B 108.0
Si2 C12 H12 108.0
C13 C12 Si2 112.1(3)
C13 C12 H12 108.0
C13 C12 C14 110.4(4)
C14 C12 Si2 110.4(3)
C14 C12 H12 108.0
C12 C13 H13A 109.5
C12 C13 H13B 109.5
C12 C13 H13C 109.5
H13A C13 H13B 109.5
H13A C13 H13C 109.5
H13B C13 H13C 109.5
C12 C14 H14A 109.5
C12 C14 H14B 109.5
C12 C14 H14C 109.5
H14A C14 H14B 109.5
H14A C14 H14C 109.5
H14B C14 H14C 109.5
Si2 C15 H15 106.3
C16 C15 Si2 112.9(3)
C16 C15 H15 106.3
C17 C15 Si2 115.4(3)
C17 C15 H15 106.3
C17 C15 C16 109.0(3)
C15 C16 H16A 109.5
C15 C16 H16B 109.5
C15 C16 H16C 109.5
H16A C16 H16B 109.5
H16A C16 H16C 109.5
H16B C16 H16C 109.5
C15 C17 H17A 109.5
C15 C17 H17B 109.5
C15 C17 H17C 109.5
H17A C17 H17B 109.5
H17A C17 H17C 109.5
H17B C17 H17C 109.5
Si2 C18 H18 105.4
C19 C18 Si2 115.6(4)
C19 C18 H18 105.4
C20 C18 Si2 114.7(3)
C20 C18 H18 105.4
C20 C18 C19 109.3(5)
C18 C19 H19A 109.5
C18 C19 H19B 109.5
C18 C19 H19C 109.5
H19A C19 H19B 109.5
H19A C19 H19C 109.5
H19B C19 H19C 109.5
C18 C20 H20A 109.5
C18 C20 H20B 109.5
C18 C20 H20C 109.5
H20A C20 H20B 109.5
H20A C20 H20C 109.5
H20B C20 H20C 109.5
N2 C21 H21A 109.7
N2 C21 H21B 109.7
N2 C21 C22 109.8(3)
H21A C21 H21B 108.2
C22 C21 H21A 109.7
C22 C21 H21B 109.7
N4 C22 C21 111.0(3)
N4 C22 H22A 109.4
N4 C22 H22B 109.4
C21 C22 H22A 109.4
C21 C22 H22B 109.4
H22A C22 H22B 108.0
Si3 C23 H23 107.6
C24 C23 Si3 112.3(3)
C24 C23 H23 107.6
C24 C23 C25 110.0(4)
C25 C23 Si3 111.5(3)
C25 C23 H23 107.6
C23 C24 H24A 109.5
C23 C24 H24B 109.5
C23 C24 H24C 109.5
H24A C24 H24B 109.5
H24A C24 H24C 109.5
H24B C24 H24C 109.5
C23 C25 H25A 109.5
C23 C25 H25B 109.5
C23 C25 H25C 109.5
H25A C25 H25B 109.5
H25A C25 H25C 109.5
H25B C25 H25C 109.5
Si3 C26 H26 105.2
C27 C26 Si3 113.2(3)
C27 C26 H26 105.2
C28 C26 Si3 116.6(3)
C28 C26 H26 105.2
C28 C26 C27 110.3(4)
C26 C27 H27A 109.5
C26 C27 H27B 109.5
C26 C27 H27C 109.5
H27A C27 H27B 109.5
H27A C27 H27C 109.5
H27B C27 H27C 109.5
C26 C28 H28A 109.5
C26 C28 H28B 109.5
C26 C28 H28C 109.5
H28A C28 H28B 109.5
H28A C28 H28C 109.5
H28B C28 H28C 109.5
Si3 C29 H29 106.4
C30 C29 Si3 112.9(4)
C30 C29 H29 106.4
C31 C29 Si3 115.6(3)
C31 C29 H29 106.4
C31 C29 C30 108.5(4)
C29 C30 H30A 109.5
C29 C30 H30B 109.5
C29 C30 H30C 109.5
H30A C30 H30B 109.5
H30A C30 H30C 109.5
H30B C30 H30C 109.5
C29 C31 H31A 109.5
C29 C31 H31B 109.5
C29 C31 H31C 109.5
H31A C31 H31B 109.5
H31A C31 H31C 109.5
H31B C31 H31C 109.5
N3 C32 H32A 109.5
N3 C32 H32B 109.5
N3 C32 C33 110.6(3)
H32A C32 H32B 108.1
C33 C32 H32A 109.5
C33 C32 H32B 109.5
N4 C33 C32 109.6(3)
N4 C33 H33A 109.8
N4 C33 H33B 109.8
C32 C33 H33A 109.8
C32 C33 H33B 109.8
H33A C33 H33B 108.2
O1 K4 O4 84.33(9)
O1 K4 O5 60.61(10)
O1 K4 O7_a 78.84(17)
O1 K4 O7A_b 73.0(2)
O1 K4 O8_a 82.1(2)
O1 K4 O8A_b 82.9(3)
O1 K4 O9_a 134.7(4)
O1 K4 O9A_b 137.9(5)
O2 K4 O1 60.17(10)
O2 K4 O4 96.75(12)
O2 K4 O5 116.28(10)
O2 K4 O7_a 118.5(2)
O2 K4 O7A_b 105.1(3)
O2 K4 O8_a 70.5(2)
O2 K4 O8A_b 60.2(3)
O2 K4 O9_a 84.1(4)
O2 K4 O9A_b 83.5(5)
O3 K4 O1 102.35(11)
O3 K4 O2 60.89(13)
O3 K4 O4 58.07(12)
O3 K4 O5 113.10(11)
O3 K4 O7_a 177.74(17)
O3 K4 O7A_b 164.7(3)
O3 K4 O8_a 118.5(2)
O3 K4 O8A_b 106.3(3)
O3 K4 O9_a 80.1(3)
O3 K4 O9A_b 73.9(4)
O4 K4 O7_a 124.10(18)
O4 K4 O8A_b 157.0(3)
O4 K4 O9_a 129.8(3)
O5 K4 O4 56.24(10)
O5 K4 O7_a 69.15(16)
O5 K4 O8A_b 130.4(3)
O5 K4 O9_a 159.1(4)
O7A_b K4 O4 134.0(3)
O7A_b K4 O5 77.7(2)
O7A_b K4 O8A_b 59.1(3)
O8_a K4 O4 164.8(2)
O8_a K4 O5 121.2(2)
O8_a K4 O7_a 59.6(2)
O8_a K4 O9_a 58.8(3)
O9_a K4 O7_a 97.6(3)
O9A_b K4 O4 123.1(3)
O9A_b K4 O5 160.1(5)
O9A_b K4 O7A_b 99.6(4)
O9A_b K4 O8A_b 59.5(5)
O10A_b K4 O1 160.9(4)
O10A_b K4 O2 131.3(3)
O10A_b K4 O3 77.2(3)
O10A_b K4 O4 79.3(4)
O10A_b K4 O5 101.7(3)
O10A_b K4 O7A_b 112.1(4)
O10A_b K4 O8A_b 115.7(4)
O10A_b K4 O9A_b 60.7(6)
C34 O1 K4 118.0(3)
C43 O1 K4 116.4(3)
C43 O1 C34 110.4(4)
C35 O2 K4 111.7(4)
C35 O2 C36 114.2(5)
C36 O2 K4 113.8(4)
C37 O3 K4 111.6(4)
C37 O3 C38 115.1(5)
C38 O3 K4 117.8(3)
C39 O4 K4 109.4(3)
C39 O4 C40 113.3(4)
C40 O4 K4 109.1(3)
C41 O5 K4 120.4(3)
C41 O5 C42 112.1(4)
C42 O5 K4 107.9(3)
C44_a O6_a K4 100.5(6)
C53_a O6_a K4 101.9(5)
C53_a O6_a C44_a 115.9(9)
C44A_b O6A_b K4 105.9(8)
C44A_b O6A_b C53A_b 108.9(12)
C53A_b O6A_b K4 99.3(7)
C45_a O7_a K4 124.0(6)
C45_a O7_a C46_a 114.5(8)
C46_a O7_a K4 108.8(6)
C45A_b O7A_b K4 119.7(9)
C46A_b O7A_b K4 111.8(9)
C46A_b O7A_b C45A_b 116.4(13)
C47_a O8_a K4 117.2(7)
C47_a O8_a C48_a 114.6(9)
C48_a O8_a K4 111.3(7)
C47A_b O8A_b K4 116.1(11)
C47A_b O8A_b C48A_b 116.0(12)
C48A_b O8A_b K4 110.7(9)
C49_a O9_a K4 118.9(9)
C50_a O9_a K4 118.5(13)
C50_a O9_a C49_a 112.5(15)
C49A_b O9A_b K4 118.4(11)
C49A_b O9A_b C50A_b 112.1(18)
C50A_b O9A_b K4 114.6(16)
C51_a O10_a K4 107.5(8)
C51_a O10_a C52_a 113.6(9)
C52_a O10_a K4 125.1(6)
C51A_b O10A_b K4 110.4(12)
C51A_b O10A_b C52A_b 113.3(12)
C52A_b O10A_b K4 123.4(10)
O1 C34 H34A 110.2
O1 C34 H34B 110.2
O1 C34 C35 107.5(5)
H34A C34 H34B 108.5
C35 C34 H34A 110.2
C35 C34 H34B 110.2
O2 C35 C34 112.3(5)
O2 C35 H35A 109.1
O2 C35 H35B 109.1
C34 C35 H35A 109.1
C34 C35 H35B 109.1
H35A C35 H35B 107.9
O2 C36 H36A 110.4
O2 C36 H36B 110.4
O2 C36 C37 106.8(5)
H36A C36 H36B 108.6
C37 C36 H36A 110.4
C37 C36 H36B 110.4
O3 C37 C36 112.7(5)
O3 C37 H37A 109.0
O3 C37 H37B 109.0
C36 C37 H37A 109.0
C36 C37 H37B 109.0
H37A C37 H37B 107.8
O3 C38 H38A 109.6
O3 C38 H38B 109.6
O3 C38 C39 110.3(5)
H38A C38 H38B 108.1
C39 C38 H38A 109.6
C39 C38 H38B 109.6
O4 C39 C38 107.4(5)
O4 C39 H39A 110.2
O4 C39 H39B 110.2
C38 C39 H39A 110.2
C38 C39 H39B 110.2
H39A C39 H39B 108.5
O4 C40 H40A 110.4
O4 C40 H40B 110.4
O4 C40 C41 106.6(4)
H40A C40 H40B 108.6
C41 C40 H40A 110.4
C41 C40 H40B 110.4
O5 C41 C40 108.1(4)
O5 C41 H41A 110.1
O5 C41 H41B 110.1
C40 C41 H41A 110.1
C40 C41 H41B 110.1
H41A C41 H41B 108.4
O5 C42 H42A 109.1
O5 C42 H42B 109.1
O5 C42 C43 112.7(4)
H42A C42 H42B 107.8
C43 C42 H42A 109.1
C43 C42 H42B 109.1
O1 C43 C42 108.7(4)
O1 C43 H43A 110.0
O1 C43 H43B 110.0
C42 C43 H43A 110.0
C42 C43 H43B 110.0
H43A C43 H43B 108.3
O6_a C44_a H44A_a 110.0
O6_a C44_a H44B_a 110.0
O6_a C44_a C45_a 108.6(8)
H44A_a C44_a H44B_a 108.4
C45_a C44_a H44A_a 110.0
C45_a C44_a H44B_a 110.0
O6A_b C44A_b H44C_b 110.7
O6A_b C44A_b H44D_b 110.7
O6A_b C44A_b C45A_b 105.1(12)
H44C_b C44A_b H44D_b 108.8
C45A_b C44A_b H44C_b 110.7
C45A_b C44A_b H44D_b 110.7
O7_a C45_a C44_a 108.0(8)
O7_a C45_a H45A_a 110.1
O7_a C45_a H45B_a 110.1
C44_a C45_a H45A_a 110.1
C44_a C45_a H45B_a 110.1
H45A_a C45_a H45B_a 108.4
O7A_b C45A_b C44A_b 111.4(12)
O7A_b C45A_b H45C_b 109.4
O7A_b C45A_b H45D_b 109.4
C44A_b C45A_b H45C_b 109.4
C44A_b C45A_b H45D_b 109.4
H45C_b C45A_b H45D_b 108.0
O7_a C46_a H46A_a 109.0
O7_a C46_a H46B_a 109.0
O7_a C46_a C47_a 113.0(9)
H46A_a C46_a H46B_a 107.8
C47_a C46_a H46A_a 109.0
C47_a C46_a H46B_a 109.0
O7A_b C46A_b H46C_b 109.0
O7A_b C46A_b H46D_b 109.0
O7A_b C46A_b C47A_b 112.7(12)
H46C_b C46A_b H46D_b 107.8
C47A_b C46A_b H46C_b 109.0
C47A_b C46A_b H46D_b 109.0
O8_a C47_a C46_a 105.8(9)
O8_a C47_a H47A_a 110.6
O8_a C47_a H47B_a 110.6
C46_a C47_a H47A_a 110.6
C46_a C47_a H47B_a 110.6
H47A_a C47_a H47B_a 108.7
O8A_b C47A_b C46A_b 109.0(13)
O8A_b C47A_b H47C_b 109.9
O8A_b C47A_b H47D_b 109.9
C46A_b C47A_b H47C_b 109.9
C46A_b C47A_b H47D_b 109.9
H47C_b C47A_b H47D_b 108.3
O8_a C48_a H48A_a 109.2
O8_a C48_a H48B_a 109.2
O8_a C48_a C49_a 111.9(12)
H48A_a C48_a H48B_a 107.9
C49_a C48_a H48A_a 109.2
C49_a C48_a H48B_a 109.2
O8A_b C48A_b H48C_b 109.3
O8A_b C48A_b H48D_b 109.3
O8A_b C48A_b C49A_b 111.8(14)
H48C_b C48A_b H48D_b 107.9
C49A_b C48A_b H48C_b 109.3
C49A_b C48A_b H48D_b 109.3
O9_a C49_a C48_a 108.0(11)
O9_a C49_a H49A_a 110.1
O9_a C49_a H49B_a 110.1
C48_a C49_a H49A_a 110.1
C48_a C49_a H49B_a 110.1
H49A_a C49_a H49B_a 108.4
O9A_b C49A_b C48A_b 109.1(14)
O9A_b C49A_b H49C_b 109.9
O9A_b C49A_b H49D_b 109.9
C48A_b C49A_b H49C_b 109.9
C48A_b C49A_b H49D_b 109.9
H49C_b C49A_b H49D_b 108.3
O9_a C50_a H50A_a 109.6
O9_a C50_a H50B_a 109.6
O9_a C50_a C51_a 110.4(18)
H50A_a C50_a H50B_a 108.1
C51_a C50_a H50A_a 109.6
C51_a C50_a H50B_a 109.6
O9A_b C50A_b H50C_b 110.6
O9A_b C50A_b H50D_b 110.6
O9A_b C50A_b C51A_b 105.8(19)
H50C_b C50A_b H50D_b 108.7
C51A_b C50A_b H50C_b 110.6
C51A_b C50A_b H50D_b 110.6
O10_a C51_a C50_a 112.3(13)
O10_a C51_a H51A_a 109.1
O10_a C51_a H51B_a 109.1
C50_a C51_a H51A_a 109.1
C50_a C51_a H51B_a 109.1
H51A_a C51_a H51B_a 107.9
O10A_b C51A_b C50A_b 111.7(17)
O10A_b C51A_b H51C_b 109.3
O10A_b C51A_b H51D_b 109.3
C50A_b C51A_b H51C_b 109.3
C50A_b C51A_b H51D_b 109.3
H51C_b C51A_b H51D_b 107.9
O10_a C52_a H52A_a 110.0
O10_a C52_a H52B_a 110.0
O10_a C52_a C53_a 108.5(8)
H52A_a C52_a H52B_a 108.4
C53_a C52_a H52A_a 110.0
C53_a C52_a H52B_a 110.0
O10A_b C52A_b H52C_b 109.9
O10A_b C52A_b H52D_b 109.9
O10A_b C52A_b C53A_b 108.9(12)
H52C_b C52A_b H52D_b 108.3
C53A_b C52A_b H52C_b 109.9
C53A_b C52A_b H52D_b 109.9
O6_a C53_a C52_a 110.2(8)
O6_a C53_a H53A_a 109.6
O6_a C53_a H53B_a 109.6
C52_a C53_a H53A_a 109.6
C52_a C53_a H53B_a 109.6
H53A_a C53_a H53B_a 108.1
O6A_b C53A_b H53C_b 110.4
O6A_b C53A_b H53D_b 110.4
C52A_b C53A_b O6A_b 106.7(12)
C52A_b C53A_b H53C_b 110.4
C52A_b C53A_b H53D_b 110.4
H53C_b C53A_b H53D_b 108.6

loop_
_geom_bond_atom_site_label_1
_geom_bond_atom_site_label_2
_geom_bond_distance
U1 N1 2.386(3)
U1 N2 2.353(3)
U1 N3 2.371(3)
U1 N4 2.749(3)
U1 N5 2.034(3)
Si1 N1 1.704(3)
Si1 C1 1.901(4)
Si1 C4 1.906(5)
Si1 C7 1.917(4)
Si2 N2 1.716(3)
Si2 C12 1.906(5)
Si2 C15 1.896(4)
Si2 C18 1.910(4)
Si3 N3 1.706(3)
Si3 C23 1.903(4)
Si3 C26 1.925(4)
Si3 C29 1.890(5)
N1 C10 1.480(5)
N2 C21 1.484(4)
N3 C32 1.479(5)
N4 C11 1.477(5)
N4 C22 1.467(5)
N4 C33 1.477(5)
N5 H5 0.984(8)
C1 H1 1.0000
C1 C2 1.531(6)
C1 C3 1.537(7)
C2 H2A 0.9800
C2 H2B 0.9800
C2 H2C 0.9800
C3 H3A 0.9800
C3 H3B 0.9800
C3 H3C 0.9800
C4 H4 1.0000
C4 C5 1.519(7)
C4 C6 1.534(8)
C5 H5A 0.9800
C5 H5B 0.9800
C5 H5C 0.9800
C6 H6A 0.9800
C6 H6B 0.9800
C6 H6C 0.9800
C7 H7 1.0000
C7 C8 1.540(7)
C7 C9 1.520(7)
C8 H8A 0.9800
C8 H8B 0.9800
C8 H8C 0.9800
C9 H9A 0.9800
C9 H9B 0.9800
C9 H9C 0.9800
C10 H10A 0.9900
C10 H10B 0.9900
C10 C11 1.523(6)
C11 H11A 0.9900
C11 H11B 0.9900
C12 H12 1.0000
C12 C13 1.534(6)
C12 C14 1.538(7)
C13 H13A 0.9800
C13 H13B 0.9800
C13 H13C 0.9800
C14 H14A 0.9800
C14 H14B 0.9800
C14 H14C 0.9800
C15 H15 1.0000
C15 C16 1.537(6)
C15 C17 1.517(6)
C16 H16A 0.9800
C16 H16B 0.9800
C16 H16C 0.9800
C17 H17A 0.9800
C17 H17B 0.9800
C17 H17C 0.9800
C18 H18 1.0000
C18 C19 1.530(7)
C18 C20 1.523(7)
C19 H19A 0.9800
C19 H19B 0.9800
C19 H19C 0.9800
C20 H20A 0.9800
C20 H20B 0.9800
C20 H20C 0.9800
C21 H21A 0.9900
C21 H21B 0.9900
C21 C22 1.523(6)
C22 H22A 0.9900
C22 H22B 0.9900
C23 H23 1.0000
C23 C24 1.534(6)
C23 C25 1.535(7)
C24 H24A 0.9800
C24 H24B 0.9800
C24 H24C 0.9800
C25 H25A 0.9800
C25 H25B 0.9800
C25 H25C 0.9800
C26 H26 1.0000
C26 C27 1.526(6)
C26 C28 1.507(6)
C27 H27A 0.9800
C27 H27B 0.9800
C27 H27C 0.9800
C28 H28A 0.9800
C28 H28B 0.9800
C28 H28C 0.9800
C29 H29 1.0000
C29 C30 1.536(6)
C29 C31 1.519(7)
C30 H30A 0.9800
C30 H30B 0.9800
C30 H30C 0.9800
C31 H31A 0.9800
C31 H31B 0.9800
C31 H31C 0.9800
C32 H32A 0.9900
C32 H32B 0.9900
C32 C33 1.524(5)
C33 H33A 0.9900
C33 H33B 0.9900
K4 O1 2.858(3)
K4 O2 2.856(4)
K4 O3 2.849(4)
K4 O4 2.912(4)
K4 O5 2.905(3)
K4 O7_a 2.923(8)
K4 O7A_b 2.877(12)
K4 O8_a 2.867(10)
K4 O8A_b 2.928(14)
K4 O9_a 2.913(19)
K4 O9A_b 2.88(3)
K4 O10A_b 2.815(18)
O1 C34 1.435(7)
O1 C43 1.416(6)
O2 C35 1.445(7)
O2 C36 1.446(8)
O3 C37 1.415(8)
O3 C38 1.434(7)
O4 C39 1.393(6)
O4 C40 1.433(7)
O5 C41 1.416(6)
O5 C42 1.433(6)
O6_a C44_a 1.403(11)
O6_a C53_a 1.395(12)
O6A_b C44A_b 1.435(17)
O6A_b C53A_b 1.491(18)
O7_a C45_a 1.410(14)
O7_a C46_a 1.440(14)
O7A_b C45A_b 1.449(19)
O7A_b C46A_b 1.43(2)
O8_a C47_a 1.432(15)
O8_a C48_a 1.441(15)
O8A_b C47A_b 1.37(2)
O8A_b C48A_b 1.443(18)
O9_a C49_a 1.411(15)
O9_a C50_a 1.38(3)
O9A_b C49A_b 1.42(2)
O9A_b C50A_b 1.47(3)
O10_a C51_a 1.421(11)
O10_a C52_a 1.431(14)
O10A_b C51A_b 1.397(17)
O10A_b C52A_b 1.414(19)
C34 H34A 0.9900
C34 H34B 0.9900
C34 C35 1.510(8)
C35 H35A 0.9900
C35 H35B 0.9900
C36 H36A 0.9900
C36 H36B 0.9900
C36 C37 1.498(8)
C37 H37A 0.9900
C37 H37B 0.9900
C38 H38A 0.9900
C38 H38B 0.9900
C38 C39 1.479(9)
C39 H39A 0.9900
C39 H39B 0.9900
C40 H40A 0.9900
C40 H40B 0.9900
C40 C41 1.482(8)
C41 H41A 0.9900
C41 H41B 0.9900
C42 H42A 0.9900
C42 H42B 0.9900
C42 C43 1.494(7)
C43 H43A 0.9900
C43 H43B 0.9900
C44_a H44A_a 0.9900
C44_a H44B_a 0.9900
C44_a C45_a 1.501(14)
C44A_b H44C_b 0.9900
C44A_b H44D_b 0.9900
C44A_b C45A_b 1.49(2)
C45_a H45A_a 0.9900
C45_a H45B_a 0.9900
C45A_b H45C_b 0.9900
C45A_b H45D_b 0.9900
C46_a H46A_a 0.9900
C46_a H46B_a 0.9900
C46_a C47_a 1.479(15)
C46A_b H46C_b 0.9900
C46A_b H46D_b 0.9900
C46A_b C47A_b 1.49(2)
C47_a H47A_a 0.9900
C47_a H47B_a 0.9900
C47A_b H47C_b 0.9900
C47A_b H47D_b 0.9900
C48_a H48A_a 0.9900
C48_a H48B_a 0.9900
C48_a C49_a 1.51(2)
C48A_b H48C_b 0.9900
C48A_b H48D_b 0.9900
C48A_b C49A_b 1.51(3)
C49_a H49A_a 0.9900
C49_a H49B_a 0.9900
C49A_b H49C_b 0.9900
C49A_b H49D_b 0.9900
C50_a H50A_a 0.9900
C50_a H50B_a 0.9900
C50_a C51_a 1.51(2)
C50A_b H50C_b 0.9900
C50A_b H50D_b 0.9900
C50A_b C51A_b 1.51(2)
C51_a H51A_a 0.9900
C51_a H51B_a 0.9900
C51A_b H51C_b 0.9900
C51A_b H51D_b 0.9900
C52_a H52A_a 0.9900
C52_a H52B_a 0.9900
C52_a C53_a 1.471(12)
C52A_b H52C_b 0.9900
C52A_b H52D_b 0.9900
C52A_b C53A_b 1.452(17)
C53_a H53A_a 0.9900
C53_a H53B_a 0.9900
C53A_b H53C_b 0.9900
C53A_b H53D_b 0.9900

loop_
_geom_torsion_atom_site_label_1
_geom_torsion_atom_site_label_2
_geom_torsion_atom_site_label_3
_geom_torsion_atom_site_label_4
_geom_torsion
U1 N1 C10 C11 61.8(4)
U1 N2 C21 C22 60.2(4)
U1 N3 C32 C33 62.7(4)
U1 N4 C11 C10 27.2(4)
U1 N4 C22 C21 29.8(3)
U1 N4 C33 C32 32.4(4)
Si1 N1 C10 C11 -122.4(3)
Si2 N2 C21 C22 -121.9(3)
Si3 N3 C32 C33 -116.0(3)
N1 C10 C11 N4 -59.3(4)
N2 Si2 C15 C16 169.7(3)
N2 Si2 C15 C17 -64.0(4)
N2 C21 C22 N4 -59.8(4)
N3 Si3 C29 C30 -179.7(3)
N3 Si3 C29 C31 -54.0(4)
N3 C32 C33 N4 -65.3(5)
C1 Si1 N1 U1 -21.0(3)
C1 Si1 N1 C10 164.1(3)
C4 Si1 N1 U1 97.6(3)
C4 Si1 N1 C10 -77.3(4)
C7 Si1 N1 U1 -144.8(2)
C7 Si1 N1 C10 40.3(4)
C11 N4 C22 C21 -87.8(4)
C11 N4 C33 C32 149.5(3)
C12 Si2 N2 U1 97.7(2)
C12 Si2 N2 C21 -79.9(3)
C12 Si2 C15 C16 49.9(3)
C12 Si2 C15 C17 176.2(3)
C15 Si2 N2 U1 -17.8(3)
C15 Si2 N2 C21 164.7(3)
C18 Si2 N2 U1 -142.6(2)
C18 Si2 N2 C21 39.9(3)
C18 Si2 C15 C16 -66.6(3)
C18 Si2 C15 C17 59.7(4)
C22 N4 C11 C10 144.6(4)
C22 N4 C33 C32 -83.7(4)
C23 Si3 N3 U1 104.6(3)
C23 Si3 N3 C32 -77.1(3)
C23 Si3 C29 C30 57.5(4)
C23 Si3 C29 C31 -176.8(4)
C26 Si3 N3 U1 -137.3(2)
C26 Si3 N3 C32 40.9(3)
C26 Si3 C29 C30 -57.9(4)
C26 Si3 C29 C31 67.8(4)
C29 Si3 N3 U1 -13.2(3)
C29 Si3 N3 C32 165.1(3)
C33 N4 C11 C10 -88.8(4)
C33 N4 C22 C21 145.1(3)
K4 O1 C34 C35 40.0(5)
K4 O1 C43 C42 -40.5(4)
K4 O2 C35 C34 53.9(7)
K4 O2 C36 C37 48.2(5)
K4 O3 C37 C36 51.1(6)
K4 O3 C38 C39 32.4(5)
K4 O4 C39 C38 64.0(4)
K4 O4 C40 C41 -68.5(4)
K4 O5 C41 C40 -28.4(5)
K4 O5 C42 C43 -56.6(4)
K4 O6_a C44_a C45_a 68.8(7)
K4 O6_a C53_a C52_a -70.4(7)
K4 O6A_b C44A_b C45A_b 67.2(11)
K4 O6A_b C53A_b C52A_b -72.6(10)
K4 O7_a C45_a C44_a 30.8(9)
K4 O7_a C46_a C47_a 55.7(10)
K4 O7A_b C45A_b C44A_b 29.2(14)
K4 O7A_b C46A_b C47A_b 52.6(15)
K4 O8_a C47_a C46_a 45.4(11)
K4 O8_a C48_a C49_a 58.4(12)
K4 O8A_b C47A_b C46A_b 42.7(16)
K4 O8A_b C48A_b C49A_b 53.8(14)
K4 O9_a C49_a C48_a 34.1(14)
K4 O9_a C50_a C51_a -34(2)
K4 O9A_b C49A_b C48A_b 39.8(18)
K4 O9A_b C50A_b C51A_b -40(2)
K4 O10_a C51_a C50_a -58.8(13)
K4 O10_a C52_a C53_a -19.1(12)
K4 O10A_b C51A_b C50A_b -61.1(16)
K4 O10A_b C52A_b C53A_b -17.8(17)
O1 C34 C35 O2 -63.1(7)
O2 C36 C37 O3 -68.4(7)
O3 C38 C39 O4 -65.5(5)
O4 C40 C41 O5 64.0(5)
O5 C42 C43 O1 67.9(5)
O6_a C44_a C45_a O7_a -72.2(9)
O6A_b C44A_b C45A_b O7A_b -66.8(13)
O7_a C46_a C47_a O8_a -69.3(13)
O7A_b C46A_b C47A_b O8A_b -65.4(19)
O8_a C48_a C49_a O9_a -62.0(14)
O8A_b C48A_b C49A_b O9A_b -63.7(18)
O9_a C50_a C51_a O10_a 65(2)
O9A_b C50A_b C51A_b O10A_b 69(2)
O10_a C52_a C53_a O6_a 64.6(11)
O10A_b C52A_b C53A_b O6A_b 64.6(15)
C34 O1 C43 C42 -178.4(4)
C35 O2 C36 C37 178.1(5)
C36 O2 C35 C34 -77.0(7)
C37 O3 C38 C39 167.3(4)
C38 O3 C37 C36 -86.5(7)
C39 O4 C40 C41 169.4(4)
C40 O4 C39 C38 -174.1(4)
C41 O5 C42 C43 78.3(5)
C42 O5 C41 C40 -156.9(4)
C43 O1 C34 C35 177.2(4)
C44_a O6_a C53_a C52_a -178.4(8)
C44A_b O6A_b C53A_b C52A_b 176.9(11)
C45_a O7_a C46_a C47_a -87.8(11)
C45A_b O7A_b C46A_b C47A_b -90.1(16)
C46_a O7_a C45_a C44_a 168.0(7)
C46A_b O7A_b C45A_b C44A_b 168.9(11)
C47_a O8_a C48_a C49_a -77.6(13)
C47A_b O8A_b C48A_b C49A_b -81.3(18)
C48_a O8_a C47_a C46_a 178.8(11)
C48A_b O8A_b C47A_b C46A_b 175.3(14)
C49_a O9_a C50_a C51_a -179.1(14)
C49A_b O9A_b C50A_b C51A_b -178.4(18)
C50_a O9_a C49_a C48_a 179.1(17)
C50A_b O9A_b C49A_b C48A_b 177(2)
C51_a O10_a C52_a C53_a -154.2(10)
C51A_b O10A_b C52A_b C53A_b -155.3(15)
C52_a O10_a C51_a C50_a 84.0(15)
C52A_b O10A_b C51A_b C50A_b 82(2)
C53_a O6_a C44_a C45_a 177.6(8)
C53A_b O6A_b C44A_b C45A_b 173.1(11)
